data_4001407
loop_
_publ_author_name
'Chang, Wen-Ming'
'Cheng, Ming-Yu'
'Liao, Yueh-Chun'
'Chang, Ming-Chung'
'Wang, Sue-Lein'

_publ_section_title
;
 Template Effect of Chain-Type Polyamines on Pore Augmentation: Five
 Open-Framework Zinc Phosphates with 16-Ring Channels
;
_journal_issue 25
_journal_name_full 'Chemistry of Materials'
_journal_page_first 6114
_journal_paper_doi 10.1021/cm071462f
_journal_volume 19
_journal_year 2007
_chemical_formula_sum 'C4 H19 N3 O16 P4 Zn3'
_chemical_formula_weight 685.21
_space_group_IT_number 2
_symmetry_cell_setting triclinic
_symmetry_space_group_name_Hall '-P 1'
_symmetry_space_group_name_H-M 'P -1'
_atom_sites_solution_hydrogens geom
_atom_sites_solution_primary direct
_atom_sites_solution_secondary difmap
_audit_creation_method SHELXL-97
_cell_angle_alpha 87.2440(10)
_cell_angle_beta 81.7310(10)
_cell_angle_gamma 80.4920(10)
_cell_formula_units_Z 2
_cell_length_a 8.2558(4)
_cell_length_b 8.5393(4)
_cell_length_c 13.5627(6)
_cell_measurement_reflns_used 7536
_cell_measurement_temperature 293(2)
_cell_measurement_theta_max 28.28
_cell_measurement_theta_min 2.42
_cell_volume 932.92(8)
_computing_cell_refinement 'Bruker SMART'
_computing_data_collection 'Bruker SMART'
_computing_data_reduction 'Bruker SHELXLT'
_computing_molecular_graphics 'Bruker SHELXLT'
_computing_publication_material 'Bruker SHELXLT'
_computing_structure_refinement 'SHELXL-97 (Sheldrick, 1997)'
_computing_structure_solution 'SHELXS-97 (Sheldrick, 1990)'
_diffrn_ambient_temperature 293(2)
_diffrn_measured_fraction_theta_full 0.998
_diffrn_measured_fraction_theta_max 0.956
_diffrn_measurement_device_type 'CCD area detector'
_diffrn_radiation_monochromator graphite
_diffrn_radiation_source 'fine-focus sealed tube'
_diffrn_radiation_type MoK\a
_diffrn_radiation_wavelength 0.71073
_diffrn_reflns_av_R_equivalents 0.0726
_diffrn_reflns_av_sigmaI/netI 0.0542
_diffrn_reflns_limit_h_max 10
_diffrn_reflns_limit_h_min -10
_diffrn_reflns_limit_k_max 11
_diffrn_reflns_limit_k_min -10
_diffrn_reflns_limit_l_max 17
_diffrn_reflns_limit_l_min -17
_diffrn_reflns_number 9882
_diffrn_reflns_theta_full 25.00
_diffrn_reflns_theta_max 28.22
_diffrn_reflns_theta_min 2.42
_exptl_absorpt_coefficient_mu 4.257
_exptl_absorpt_correction_T_max 0.94
_exptl_absorpt_correction_T_min 0.331
_exptl_absorpt_correction_type empirical
_exptl_absorpt_process_details none
_exptl_crystal_colour Colourless
_exptl_crystal_density_diffrn 2.439
_exptl_crystal_density_meas ?
_exptl_crystal_density_method 'not measured'
_exptl_crystal_description Needle
_exptl_crystal_F_000 684
_exptl_crystal_size_max 0.3
_exptl_crystal_size_mid 0.05
_exptl_crystal_size_min 0.05
_refine_diff_density_max 0.696
_refine_diff_density_min -0.939
_refine_diff_density_rms 0.144
_refine_ls_extinction_method none
_refine_ls_goodness_of_fit_ref 1.053
_refine_ls_hydrogen_treatment constr
_refine_ls_matrix_type full
_refine_ls_number_parameters 271
_refine_ls_number_reflns 4402
_refine_ls_number_restraints 0
_refine_ls_restrained_S_all 1.053
_refine_ls_R_factor_all 0.0379
_refine_ls_R_factor_gt 0.0351
_refine_ls_shift/su_max 0.001
_refine_ls_shift/su_mean 0.000
_refine_ls_structure_factor_coef Fsqd
_refine_ls_weighting_details 'calc w=1/[\s^2^(Fo^2^)+(0.0530P)^2^+1.2325P] where P=(Fo^2^+2Fc^2^)/3'
_refine_ls_weighting_scheme calc
_refine_ls_wR_factor_gt 0.0955
_refine_ls_wR_factor_ref 0.0975
_reflns_number_gt 4109
_reflns_number_total 4402
_reflns_threshold_expression >2sigma(I)
_cod_data_source_file cm071462f-file002.cif
_cod_data_source_block map0702m
_cod_depositor_comments
;
The following automatic conversions were performed:

'_symmetry_cell_setting' value 'Triclinic' changed to 'triclinic'
according to /home/saulius/struct/CIF-dictionaries/cif_core.dic
dictionary named 'cif_core.dic' version 2.4.1 from
2010-06-29.

'_exptl_absorpt_correction_type' value 'Empirical'
changed to 'empirical' according to
/home/saulius/struct/CIF-dictionaries/cif_core.dic dictionary named
'cif_core.dic' version 2.4.1 from 2010-06-29.

Automatic conversion script
Id: cif_fix_values 1715 2011-07-08 13:25:40Z adriana 

The following automatic conversions were performed:

'_exptl_crystal_density_meas' value 'not measured' was changed to '?'
- the value is perceived as not measured.

Automatic conversion script
Id: cif_fix_values 3008 2015-01-20 13:52:24Z robertas 
;
_cod_original_sg_symbol_H-M P-1
_cod_database_code 4001407

loop_
_symmetry_equiv_pos_as_xyz
'x, y, z'
'-x, -y, -z'

loop_
_atom_site_label
_atom_site_type_symbol
_atom_site_fract_x
_atom_site_fract_y
_atom_site_fract_z
_atom_site_U_iso_or_equiv
_atom_site_adp_type
_atom_site_occupancy
_atom_site_symmetry_multiplicity
_atom_site_calc_flag
Zn1 Zn 0.37632(4) 0.55889(4) 0.13687(3) 0.01847(10) Uani 1 1 d
Zn2 Zn 0.56147(4) 0.72262(4) 0.48029(2) 0.01516(10) Uani 1 1 d
Zn3 Zn 0.12144(4) 0.90828(4) 0.36576(2) 0.01544(10) Uani 1 1 d
P1 P 0.14508(10) 0.88494(9) 0.13325(5) 0.01730(16) Uani 1 1 d
P2 P 0.72044(9) 0.64154(9) 0.03441(6) 0.01734(16) Uani 1 1 d
P3 P 0.31900(9) 0.55622(8) 0.37289(5) 0.01362(15) Uani 1 1 d
P4 P 0.26227(8) 0.98364(8) 0.54878(5) 0.01296(15) Uani 1 1 d
O1 O 0.1895(3) 0.9572(3) 0.22381(16) 0.0247(5) Uani 1 1 d
O2 O 0.1004(3) 1.0190(3) 0.05631(18) 0.0264(5) Uani 1 1 d
O3 O 0.2792(3) 0.7605(3) 0.08530(19) 0.0308(5) Uani 1 1 d
O4 O -0.0159(3) 0.8106(3) 0.16978(18) 0.0293(5) Uani 1 1 d
O5 O 0.6735(3) 0.8273(3) 0.04856(19) 0.0257(5) Uani 1 1 d
O6 O 0.9050(3) 0.6029(3) 0.04993(18) 0.0242(5) Uani 1 1 d
O7 O 0.6154(3) 0.5636(3) 0.11716(19) 0.0284(5) Uani 1 1 d
O8 O 0.6952(4) 0.6051(3) -0.06886(18) 0.0322(6) Uani 1 1 d
O9 O 0.1658(3) 0.6852(3) 0.39077(19) 0.0255(5) Uani 1 1 d
O10 O 0.2830(3) 0.4265(3) 0.45381(17) 0.0233(5) Uani 1 1 d
O11 O 0.3315(3) 0.4823(3) 0.27063(17) 0.0261(5) Uani 1 1 d
O12 O 0.4812(3) 0.6154(3) 0.37995(18) 0.0279(5) Uani 1 1 d
O13 O 0.3168(3) 1.1237(3) 0.59430(16) 0.0202(4) Uani 1 1 d
O14 O 0.3773(3) 0.8273(3) 0.57275(16) 0.0199(4) Uani 1 1 d
O15 O 0.0900(3) 0.9585(3) 0.60158(17) 0.0196(4) Uani 1 1 d
O16 O 0.2646(3) 1.0105(3) 0.43657(15) 0.0207(4) Uani 1 1 d
N1 N 0.0328(4) 0.6394(4) 0.5992(2) 0.0318(7) Uani 1 1 d
N2 N 0.2750(4) 0.7030(3) 0.7542(2) 0.0237(5) Uani 1 1 d
N3 N 0.4706(4) 1.0341(4) 0.7646(2) 0.0322(7) Uani 1 1 d
C1 C 0.0698(5) 0.5591(5) 0.6954(3) 0.0363(8) Uani 1 1 d
C2 C 0.1001(4) 0.6720(5) 0.7697(3) 0.0285(7) Uani 1 1 d
C3 C 0.3017(5) 0.8235(5) 0.8238(3) 0.0361(8) Uani 1 1 d
C4 C 0.4737(5) 0.8693(5) 0.8024(4) 0.0398(9) Uani 1 1 d
H1 H 0.0522 0.7382 0.5954 0.050 Uiso 1 1 d
H2 H -0.0731 0.6365 0.5905 0.050 Uiso 1 1 d
H3 H 0.0990 0.5903 0.5539 0.050 Uiso 1 1 d
H4 H 0.1584 0.4740 0.6843 0.050 Uiso 1 1 d
H5 H -0.0067 0.5023 0.7097 0.050 Uiso 1 1 d
H6 H 0.0265 0.7706 0.7644 0.050 Uiso 1 1 d
H7 H 0.0754 0.6286 0.8357 0.050 Uiso 1 1 d
H8 H 0.3351 0.6063 0.7612 0.050 Uiso 1 1 d
H9 H 0.3119 0.7420 0.6874 0.050 Uiso 1 1 d
H10 H 0.2286 0.9177 0.8071 0.050 Uiso 1 1 d
H11 H 0.3055 0.7867 0.8787 0.050 Uiso 1 1 d
H12 H 0.5473 0.8142 0.7531 0.050 Uiso 1 1 d
H13 H 0.5117 0.8712 0.8644 0.050 Uiso 1 1 d
H14 H 0.3969 1.1047 0.8179 0.050 Uiso 1 1 d
H15 H 0.4137 1.0505 0.7091 0.050 Uiso 1 1 d
H16 H 0.5929 1.0572 0.7512 0.050 Uiso 1 1 d
H4A H -0.0285 0.7514 0.1248 0.050 Uiso 1 1 d
H5A H 0.7555 0.8796 0.0147 0.050 Uiso 1 1 d
H6A H 0.9547 0.5304 0.0108 0.050 Uiso 1 1 d

loop_
_atom_site_aniso_label
_atom_site_aniso_U_11
_atom_site_aniso_U_22
_atom_site_aniso_U_33
_atom_site_aniso_U_23
_atom_site_aniso_U_13
_atom_site_aniso_U_12
Zn1 0.01594(18) 0.02236(18) 0.01672(18) -0.00180(13) -0.00278(13) -0.00111(13)
Zn2 0.01280(17) 0.01664(17) 0.01531(17) 0.00121(12) -0.00113(12) -0.00139(12)
Zn3 0.01335(17) 0.01752(17) 0.01449(17) 0.00006(12) -0.00187(12) 0.00013(12)
P1 0.0167(3) 0.0213(4) 0.0135(3) 0.0006(3) -0.0034(3) -0.0008(3)
P2 0.0160(3) 0.0199(4) 0.0165(3) -0.0016(3) -0.0025(3) -0.0036(3)
P3 0.0137(3) 0.0154(3) 0.0116(3) 0.0008(2) -0.0019(2) -0.0021(3)
P4 0.0097(3) 0.0157(3) 0.0132(3) 0.0006(2) -0.0008(2) -0.0023(2)
O1 0.0273(12) 0.0366(13) 0.0137(10) 0.0004(9) -0.0045(8) -0.0135(10)
O2 0.0280(12) 0.0269(11) 0.0262(11) 0.0077(9) -0.0129(9) -0.0043(9)
O3 0.0300(13) 0.0289(12) 0.0272(12) 0.0020(10) 0.0030(10) 0.0070(10)
O4 0.0266(12) 0.0379(14) 0.0265(12) -0.0045(10) -0.0019(9) -0.0147(10)
O5 0.0230(11) 0.0206(11) 0.0331(12) -0.0051(9) -0.0028(9) -0.0017(9)
O6 0.0136(10) 0.0297(12) 0.0281(12) -0.0077(9) -0.0004(8) -0.0004(8)
O7 0.0150(11) 0.0376(13) 0.0310(12) 0.0129(10) -0.0028(9) -0.0041(9)
O8 0.0486(16) 0.0314(13) 0.0211(11) -0.0038(10) -0.0119(11) -0.0120(11)
O9 0.0206(11) 0.0199(11) 0.0327(12) 0.0017(9) -0.0008(9) 0.0030(9)
O10 0.0192(11) 0.0252(11) 0.0226(11) 0.0115(9) -0.0020(8) 0.0003(9)
O11 0.0340(13) 0.0314(12) 0.0148(10) -0.0047(9) -0.0016(9) -0.0114(10)
O12 0.0200(11) 0.0411(14) 0.0251(12) -0.0089(10) 0.0017(9) -0.0143(10)
O13 0.0248(11) 0.0223(10) 0.0155(10) -0.0019(8) -0.0018(8) -0.0098(9)
O14 0.0136(10) 0.0219(10) 0.0196(10) 0.0044(8) 0.0023(8) 0.0048(8)
O15 0.0110(9) 0.0201(10) 0.0261(11) 0.0031(8) 0.0018(8) -0.0029(8)
O16 0.0210(11) 0.0289(11) 0.0145(10) 0.0032(8) -0.0048(8) -0.0097(9)
N1 0.0335(16) 0.0409(17) 0.0249(14) -0.0031(12) 0.0020(12) -0.0217(13)
N2 0.0242(13) 0.0243(13) 0.0214(13) 0.0029(10) -0.0035(10) -0.0014(11)
N3 0.0269(15) 0.0426(18) 0.0287(15) 0.0008(13) -0.0050(12) -0.0092(13)
C1 0.036(2) 0.0290(18) 0.048(2) 0.0071(16) -0.0132(17) -0.0142(15)
C2 0.0281(17) 0.0359(18) 0.0210(15) 0.0073(13) -0.0015(12) -0.0082(14)
C3 0.041(2) 0.037(2) 0.0305(18) -0.0048(15) 0.0018(16) -0.0123(16)
C4 0.032(2) 0.0295(18) 0.061(3) -0.0050(17) -0.0209(18) -0.0007(15)

loop_
_atom_type_symbol
_atom_type_description
_atom_type_scat_dispersion_real
_atom_type_scat_dispersion_imag
_atom_type_scat_source
C C 0.0033 0.0016 'International Tables Vol C Tables 4.2.6.8 and 6.1.1.4'
H H 0.0000 0.0000 'International Tables Vol C Tables 4.2.6.8 and 6.1.1.4'
N N 0.0061 0.0033 'International Tables Vol C Tables 4.2.6.8 and 6.1.1.4'
O O 0.0106 0.0060 'International Tables Vol C Tables 4.2.6.8 and 6.1.1.4'
P P 0.1023 0.0942 'International Tables Vol C Tables 4.2.6.8 and 6.1.1.4'
Zn Zn 0.2839 1.4301 'International Tables Vol C Tables 4.2.6.8 and 6.1.1.4'

loop_
_geom_angle_atom_site_label_1
_geom_angle_atom_site_label_2
_geom_angle_atom_site_label_3
_geom_angle
_geom_angle_site_symmetry_1
_geom_angle_site_symmetry_3
O11 Zn1 O3 125.36(11) . .
O11 Zn1 O8 99.23(11) . 2_665
O3 Zn1 O8 107.91(12) . 2_665
O11 Zn1 O7 104.20(10) . .
O3 Zn1 O7 104.81(11) . .
O8 Zn1 O7 116.05(12) 2_665 .
O12 Zn2 O10 109.56(11) . 2_666
O12 Zn2 O13 104.37(10) . 2_676
O10 Zn2 O13 107.93(10) 2_666 2_676
O12 Zn2 O14 110.62(10) . .
O10 Zn2 O14 112.81(9) 2_666 .
O13 Zn2 O14 111.18(9) 2_676 .
O9 Zn3 O15 125.37(10) . 2_576
O9 Zn3 O16 108.62(10) . .
O15 Zn3 O16 101.77(10) 2_576 .
O9 Zn3 O1 110.03(11) . .
O15 Zn3 O1 104.51(10) 2_576 .
O16 Zn3 O1 104.56(9) . .
O3 P1 O1 113.88(15) . .
O3 P1 O2 109.81(15) . .
O1 P1 O2 108.99(14) . .
O3 P1 O4 109.94(15) . .
O1 P1 O4 106.45(13) . .
O2 P1 O4 107.54(14) . .
O8 P2 O7 114.67(16) . .
O8 P2 O6 112.03(15) . .
O7 P2 O6 109.71(14) . .
O8 P2 O5 108.50(14) . .
O7 P2 O5 106.86(15) . .
O6 P2 O5 104.42(13) . .
O12 P3 O9 113.61(14) . .
O12 P3 O11 108.62(14) . .
O9 P3 O11 110.83(14) . .
O12 P3 O10 112.15(14) . .
O9 P3 O10 103.73(13) . .
O11 P3 O10 107.72(14) . .
O16 P4 O13 110.38(12) . .
O16 P4 O15 112.07(12) . .
O13 P4 O15 109.75(13) . .
O16 P4 O14 111.16(13) . .
O13 P4 O14 109.52(13) . .
O15 P4 O14 103.76(12) . .
P1 O1 Zn3 128.31(15) . .
P1 O3 Zn1 130.28(16) . .
P1 O4 H4A 107.4 . .
P2 O5 H5A 110.8 . .
P2 O6 H6A 109.5 . .
P2 O7 Zn1 129.76(14) . .
P2 O8 Zn1 139.07(17) . 2_665
P3 O9 Zn3 135.14(16) . .
P3 O10 Zn2 128.82(14) . 2_666
P3 O11 Zn1 133.88(16) . .
P3 O12 Zn2 134.22(15) . .
P4 O13 Zn2 124.84(13) . 2_676
P4 O14 Zn2 124.61(13) . .
P4 O15 Zn3 135.46(14) . 2_576
P4 O16 Zn3 120.18(13) . .
C1 N1 H1 111.9 . .
C1 N1 H2 110.5 . .
H1 N1 H2 110.5 . .
C1 N1 H3 106.7 . .
H1 N1 H3 106.6 . .
H2 N1 H3 110.5 . .
C3 N2 C2 112.1(3) . .
C3 N2 H8 114.6 . .
C2 N2 H8 103.6 . .
C3 N2 H9 105.9 . .
C2 N2 H9 114.2 . .
H8 N2 H9 106.4 . .
C4 N3 H14 106.4 . .
C4 N3 H15 109.8 . .
H14 N3 H15 104.1 . .
C4 N3 H16 108.4 . .
H14 N3 H16 113.3 . .
H15 N3 H16 114.4 . .
N1 C1 C2 112.8(3) . .
N1 C1 H4 110.6 . .
C2 C1 H4 111.8 . .
N1 C1 H5 103.3 . .
C2 C1 H5 120.5 . .
H4 C1 H5 96.4 . .
N2 C2 C1 112.3(3) . .
N2 C2 H6 109.2 . .
C1 C2 H6 109.2 . .
N2 C2 H7 109.1 . .
C1 C2 H7 109.1 . .
H6 C2 H7 107.9 . .
N2 C3 C4 113.0(3) . .
N2 C3 H10 103.9 . .
C4 C3 H10 104.4 . .
N2 C3 H11 111.2 . .
C4 C3 H11 99.4 . .
H10 C3 H11 124.9 . .
N3 C4 C3 112.6(3) . .
N3 C4 H12 101.3 . .
C3 C4 H12 116.8 . .
N3 C4 H13 103.0 . .
C3 C4 H13 106.5 . .
H12 C4 H13 115.8 . .

loop_
_geom_bond_atom_site_label_1
_geom_bond_atom_site_label_2
_geom_bond_distance
_geom_bond_site_symmetry_2
Zn1 O11 1.905(2) .
Zn1 O3 1.920(2) .
Zn1 O8 1.927(2) 2_665
Zn1 O7 1.960(2) .
Zn2 O12 1.926(2) .
Zn2 O10 1.936(2) 2_666
Zn2 O13 1.942(2) 2_676
Zn2 O14 1.948(2) .
Zn3 O9 1.903(2) .
Zn3 O15 1.925(2) 2_576
Zn3 O16 1.957(2) .
Zn3 O1 1.971(2) .
P1 O3 1.499(2) .
P1 O1 1.517(2) .
P1 O2 1.546(2) .
P1 O4 1.573(3) .
P2 O8 1.500(2) .
P2 O7 1.514(2) .
P2 O6 1.547(2) .
P2 O5 1.583(2) .
P3 O12 1.524(2) .
P3 O9 1.533(2) .
P3 O11 1.534(2) .
P3 O10 1.555(2) .
P4 O16 1.526(2) .
P4 O13 1.531(2) .
P4 O15 1.541(2) .
P4 O14 1.555(2) .
O4 H4A 0.8389 .
O5 H5A 0.9274 .
O6 H6A 0.8476 .
O8 Zn1 1.927(2) 2_665
O10 Zn2 1.936(2) 2_666
O13 Zn2 1.942(2) 2_676
O15 Zn3 1.925(2) 2_576
N1 C1 1.492(5) .
N1 H1 0.8823 .
N1 H2 0.9033 .
N1 H3 0.8399 .
N2 C3 1.492(5) .
N2 C2 1.495(4) .
N2 H8 0.8988 .
N2 H9 0.9744 .
N3 C4 1.472(5) .
N3 H14 1.0244 .
N3 H15 0.9364 .
N3 H16 1.0494 .
C1 C2 1.501(5) .
C1 H4 0.9428 .
C1 H5 0.8535 .
C2 H6 0.9596 .
C2 H7 0.9604 .
C3 C4 1.519(6) .
C3 H10 0.9614 .
C3 H11 0.7969 .
C4 H12 0.9261 .
C4 H13 0.9402 .
